data_7058041
loop_
_publ_author_name
'Kumar, Poomani Ram'
'Britto, Neethinathan Johnee'
'Kathiravan, Arunkumar'
'Neels, Antonia'
'Jaccob, Madhavan'
'Mothi, Ebrahim M.'

_publ_section_title
;
 Synthesis and electronic properties of A3B-thienyl porphyrins:
 experimental and computational investigations
;
_journal_issue 3
_journal_name_full 'New Journal of Chemistry'
_journal_page_first 1569
_journal_paper_doi 10.1039/C8NJ04289F
_journal_volume 43
_journal_year 2019
_chemical_formula_moiety 'C38 H24 N4 O S2.8, 0.2(S)'
_chemical_formula_sum 'C38 H24 N4 O S3'
_chemical_formula_weight 648.79
_space_group_crystal_system monoclinic
_space_group_IT_number 14
_space_group_name_Hall '-P 2ybc'
_space_group_name_H-M_alt 'P 1 21/c 1'
_symmetry_space_group_name_Hall '-P 2ybc'
_symmetry_space_group_name_H-M 'P 1 21/c 1'
_atom_sites_solution_hydrogens mixed
_audit_creation_date 2018-11-04
_audit_creation_method
;
Olex2 1.2
(compiled 2018.05.29 svn.r3508 for OlexSys, GUI svn.r5506)
;
_audit_update_record
;
2018-11-04 deposited with the CCDC.
2018-12-12 downloaded from the CCDC.
;
_cell_angle_alpha 90
_cell_angle_beta 93.419(4)
_cell_angle_gamma 90
_cell_formula_units_Z 2
_cell_length_a 6.6311(3)
_cell_length_b 11.1557(5)
_cell_length_c 21.0852(9)
_cell_measurement_reflns_used 17157
_cell_measurement_temperature 173(2)
_cell_measurement_theta_max 25.48
_cell_measurement_theta_min 1.83
_cell_volume 1556.99(12)
_computing_cell_refinement 'STOE X-AREA'
_computing_data_collection 'STOE X-AREA'
_computing_data_reduction 'STOE X-RED'
_computing_molecular_graphics 'Olex2 (Dolomanov et al., 2009)'
_computing_publication_material 'Olex2 (Dolomanov et al., 2009)'
_computing_structure_refinement 'ShelXL (Sheldrick, 2015)'
_computing_structure_solution 'ShelXL (Sheldrick, 2015)'
_diffrn_ambient_temperature 173.15
_diffrn_detector_area_resol_mean 6.67
_diffrn_measured_fraction_theta_full 0.989
_diffrn_measured_fraction_theta_max 0.989
_diffrn_measurement_device_type 'STOE IPDS 2'
_diffrn_measurement_method 'rotation method'
_diffrn_radiation_type MoK\a
_diffrn_radiation_wavelength 0.71073
_diffrn_reflns_av_R_equivalents 0.0907
_diffrn_reflns_av_unetI/netI 0.0392
_diffrn_reflns_Laue_measured_fraction_full 0.989
_diffrn_reflns_Laue_measured_fraction_max 0.989
_diffrn_reflns_limit_h_max 7
_diffrn_reflns_limit_h_min -7
_diffrn_reflns_limit_k_max 13
_diffrn_reflns_limit_k_min -13
_diffrn_reflns_limit_l_max 25
_diffrn_reflns_limit_l_min -24
_diffrn_reflns_number 14651
_diffrn_reflns_point_group_measured_fraction_full 0.989
_diffrn_reflns_point_group_measured_fraction_max 0.989
_diffrn_reflns_theta_full 25.230
_diffrn_reflns_theta_max 25.230
_diffrn_reflns_theta_min 1.935
_exptl_absorpt_coefficient_mu 0.277
_exptl_absorpt_correction_type none
_exptl_crystal_colour blue
_exptl_crystal_colour_primary blue
_exptl_crystal_density_diffrn 1.384
_exptl_crystal_description block
_exptl_crystal_F_000 672
_exptl_crystal_size_max 0.3
_exptl_crystal_size_mid 0.25
_exptl_crystal_size_min 0.2
_refine_diff_density_max 0.342
_refine_diff_density_min -0.555
_refine_diff_density_rms 0.059
_refine_ls_extinction_method none
_refine_ls_goodness_of_fit_ref 1.082
_refine_ls_hydrogen_treatment constr
_refine_ls_matrix_type full
_refine_ls_number_parameters 300
_refine_ls_number_reflns 2775
_refine_ls_number_restraints 163
_refine_ls_restrained_S_all 1.085
_refine_ls_R_factor_all 0.0989
_refine_ls_R_factor_gt 0.0835
_refine_ls_shift/su_max 0.006
_refine_ls_shift/su_mean 0.000
_refine_ls_structure_factor_coef Fsqd
_refine_ls_weighting_details 'w=1/[\s^2^(Fo^2^)+(0.0729P)^2^+1.6599P] where P=(Fo^2^+2Fc^2^)/3'
_refine_ls_weighting_scheme calc
_refine_ls_wR_factor_gt 0.1883
_refine_ls_wR_factor_ref 0.2002
_reflns_Friedel_coverage 0.000
_reflns_number_gt 2187
_reflns_number_total 2775
_reflns_threshold_expression 'I > 2\s(I)'
_cod_data_source_file c8nj04289f2.cif
_cod_data_source_block comp-6
_cod_depositor_comments 'Adding full bibliography for 7058040--7058041.cif.'
_cod_database_code 7058041
_shelx_shelxl_version_number 2018/3
_shelx_space_group_comment
;
The symmetry employed for this shelxl refinement is uniquely defined
by the following loop, which should always be used as a source of
symmetry information in preference to the above space-group names.
They are only intended as comments.
;
_shelx_estimated_absorpt_t_max 0.947
_shelx_estimated_absorpt_t_min 0.921
_olex2_refinement_description
;
1. Fixed Uiso
 At 1.2 times of:
  All C(H) groups, All N(H) groups, All O(H) groups
2. Shared sites
{S1, C1A}
{C16, S1A}
3. Restrained distances
 C11-S2 = C11-S2A = C14-S2 = C14A-S2A
 1.7 with sigma of 0.02
 C11-C12 = C12-C13 = C13-C14 = C11-C12A = C12A-C13A = C13A-C14A
 1.4 with sigma of 0.02
 C11-C19 = C19-C20 = C20-C21 = C21-C22 = C22-C23
 1.38 with sigma of 0.02
 H7-H1B
 -2 with sigma of 0.01
 C22A-C21A \\sim C20A-C21A
 with sigma of 0.001
 C22A-O1A \\sim O1A-C20A
 with sigma of 0.0001
 C5-C15 \\sim C11A-C5
 with sigma of 0.001
 O1-C21 \\sim O1A-C21A
 with sigma of 0.001
 C23A-C5 \\sim C5-C19A
 with sigma of 0.001
4. Restrained planarity
 C11, C19, C20, C21, C22, C23, O1
 with sigma of 0.02
 S2, C11, C12, C13, C14
 with sigma of 0.02
 S2A, C11, C12A, C13A, C14A
 with sigma of 0.02
 C5, C11A, C23A, C22A, C21A, C20A, C19A, O1A
 with sigma of 0.0001
5. Uiso/Uaniso restraints and constraints
C13A \\sim C14A \\sim S2A: within 2A with sigma of 0.001 and sigma for terminal
atoms of 0.002
C11 \\sim C12 \\sim C13: within 2A with sigma of 0.001 and sigma for terminal
atoms of 0.002
: with sigma of 0.01 and sigma for terminal atoms of 0.02
Uanis(S1) = Uanis(C1A)
Uanis(C16) = Uanis(S1A)
6. Rigid body (RIGU) restrains
 C11, O1, C19, C20, C21, C22, C23, C10
 with sigma for 1-2 distances of 0.001 and sigma for 1-3 distances of 0.001
 C11, S2A, C14A, C12A, C13A
 with sigma for 1-2 distances of 0.001 and sigma for 1-3 distances of 0.001
 C11, S2, C12, C13, C14
 with sigma for 1-2 distances of 0.001 and sigma for 1-3 distances of 0.001
 C11, C12, C13, C14, S2
 with sigma for 1-2 distances of 0.001 and sigma for 1-3 distances of 0.001
 O1A, C11A, C20A, C21A, C22A, C23A, C19A
 with sigma for 1-2 distances of 0.001 and sigma for 1-3 distances of 0.001
7. Others
 Fixed Sof: C15(0.9) C16(0.8) H16(0.8) C17(0.9) H17(0.9) C18(0.9) H18(0.9)
 S1(0.8) S2(0.3) C12(0.3) H12(0.3) C13(0.3) H13(0.3) C14(0.3) H14(0.3) S2A(0.3)
 C14A(0.3) H14A(0.3) C12A(0.3) H12A(0.3) C13A(0.3) H13A(0.3) O1(0.4) H1B(0.4)
 C19(0.4) H19(0.4) C20(0.4) H20(0.4) C21(0.4) C22(0.4) H22(0.4) C23(0.4)
 H23(0.4) O1A(0.1) H1AA(0.1) C11A(0.1) C19A(0.1) H19A(0.1) C20A(0.1) H20A(0.1)
 C21A(0.1) C22A(0.1) H22A(0.1) C23A(0.1) H23A(0.1) C1A(0.1) H1A(0.1) S1A(0.1)
 Fixed Uiso: O1A(0.05) C11A(0.05) C19A(0.05) C20A(0.05) C21A(0.05) C22A(0.05)
 C23A(0.05)
8.a Riding coordinates:
 C1A(H1A)
8.b Aromatic/amide H refined with riding coordinates:
 C2(H2), C3(H3), C7(H7), C8(H8), C16(H16), C17(H17), C18(H18), N1(H1),
 C12(H12), C13(H13), C14(H14), C14A(H14A), C12A(H12A), C13A(H13A), C19(H19),
 C20(H20), C22(H22), C23(H23), C19A(H19A), C20A(H20A), C22A(H22A), C23A(H23A)
8.c Fitted hexagon refined as free rotating group:
 C11A(C19A,C20A,C21A,C22A,C23A)
8.d Idealised tetrahedral OH refined as rotating group:
 O1(H1B), O1A(H1AA)
;
_olex2_submission_special_instructions 'No special instructions were received'

loop_
_space_group_symop_operation_xyz
'x, y, z'
'-x, y+1/2, -z+1/2'
'-x, -y, -z'
'x, -y-1/2, z-1/2'

loop_
_atom_site_label
_atom_site_type_symbol
_atom_site_fract_x
_atom_site_fract_y
_atom_site_fract_z
_atom_site_U_iso_or_equiv
_atom_site_adp_type
_atom_site_occupancy
_atom_site_site_symmetry_order
_atom_site_calc_flag
_atom_site_refinement_flags_posn
_atom_site_refinement_flags_adp
_atom_site_refinement_flags_occupancy
_atom_site_disorder_assembly
_atom_site_disorder_group
C1 C 0.8891(6) 0.2666(3) -0.07400(16) 0.0658(9) Uani 1 1 d . . . . .
C2 C 0.7618(6) 0.1654(4) -0.07069(19) 0.0729(10) Uani 1 1 d . . . . .
H2 H 0.762284 0.097402 -0.097827 0.088 Uiso 1 1 calc R . . . .
C3 C 0.6386(6) 0.1817(4) -0.02210(18) 0.0732(10) Uani 1 1 d . . . . .
H3 H 0.539926 0.126640 -0.009026 0.088 Uiso 1 1 calc R . . . .
C4 C 0.6830(5) 0.2951(3) 0.00564(16) 0.0640(9) Uani 1 1 d . . . . .
C5 C 0.59515(2) 0.34762(2) 0.05784(2) 0.0627(9) Uani 1 1 d D . . . .
C6 C 0.6514(5) 0.4591(3) 0.08504(15) 0.0624(9) Uani 1 1 d . . . . .
C7 C 0.5420(6) 0.5153(4) 0.13445(18) 0.0771(11) Uani 1 1 d . . . . .
H7 H 0.423805 0.485321 0.152316 0.092 Uiso 1 1 calc DR . . . .
C8 C 0.6391(6) 0.6180(4) 0.15037(19) 0.0794(11) Uani 1 1 d . . . . .
H8 H 0.603468 0.674307 0.181604 0.095 Uiso 1 1 calc R . . . .
C9 C 0.8093(6) 0.6254(4) 0.11014(16) 0.0657(9) Uani 1 1 d . . . . .
C10 C 0.9505(6) 0.7185(3) 0.11354(16) 0.0643(8) Uani 1 1 d . U . . .
C11 C 0.9308(5) 0.8105(3) 0.16369(15) 0.0685(6) Uani 1 1 d D U . . .
C15 C 0.4335(3) 0.2789(3) 0.08604(15) 0.0664(10) Uani 0.9 1 d D . P A 1
C16 C 0.2358(6) 0.2455(5) 0.05850(19) 0.1086(15) Uani 0.8 1 d . . P A 1
H16 H 0.185421 0.265497 0.016704 0.130 Uiso 0.8 1 calc R . P A 1
C17 C 0.1288(7) 0.1793(6) 0.1025(3) 0.0979(16) Uani 0.9 1 d . . P A 1
H17 H -0.006435 0.153652 0.093417 0.118 Uiso 0.9 1 calc R . P A 1
C18 C 0.2246(8) 0.1562(4) 0.1550(2) 0.0854(14) Uani 0.9 1 d . . P A 1
H18 H 0.172242 0.107894 0.187312 0.103 Uiso 0.9 1 calc R . P A 1
N1 N 0.8346(4) 0.3447(3) -0.02754(13) 0.0621(7) Uani 1 1 d . . . . .
H1 H 0.888742 0.415717 -0.020146 0.075 Uiso 1 1 calc R . . . .
N2 N 0.8122(4) 0.5275(3) 0.07060(13) 0.0612(7) Uani 1 1 d . . . . .
S1 S 0.4545(2) 0.22043(15) 0.16104(7) 0.0972(5) Uani 0.8 1 d . . P A 1
S2 S 1.0917(6) 0.8258(4) 0.23103(17) 0.0637(10) Uani 0.3 1 d D U P B 1
C12 C 0.7883(17) 0.8981(9) 0.1709(5) 0.0687(7) Uani 0.3 1 d D U P B 1
H12 H 0.680859 0.907719 0.139483 0.082 Uiso 0.3 1 calc R . P B 1
C13 C 0.800(2) 0.9750(13) 0.2253(6) 0.0685(8) Uani 0.3 1 d D U P B 1
H13 H 0.709898 1.038180 0.234127 0.082 Uiso 0.3 1 calc R . P B 1
C14 C 0.9635(19) 0.9407(11) 0.2615(7) 0.061(3) Uani 0.3 1 d D U P B 1
H14 H 1.003262 0.977925 0.300852 0.073 Uiso 0.3 1 calc R . P B 1
S2A S 0.7496(6) 0.9389(3) 0.15482(17) 0.0711(7) Uani 0.3 1 d D U P B 2
C14A C 0.8194(19) 0.9902(12) 0.2295(6) 0.0710(7) Uani 0.3 1 d D U P B 2
H14A H 0.761579 1.060015 0.246734 0.085 Uiso 0.3 1 calc R . P B 2
C12A C 1.0198(14) 0.8273(10) 0.2246(5) 0.062(3) Uani 0.3 1 d D U P B 2
H12A H 1.119930 0.772624 0.240827 0.075 Uiso 0.3 1 calc R . P B 2
C13A C 0.963(2) 0.9244(12) 0.2624(8) 0.0709(8) Uani 0.3 1 d D U P B 2
H13A H 1.016389 0.941248 0.304305 0.085 Uiso 0.3 1 calc R . P B 2
O1 O 0.8801(11) 1.0082(4) 0.31712(15) 0.118(2) Uani 0.4 1 d D U P B 3
H1B H 0.808247 1.068046 0.306969 0.142 Uiso 0.4 1 calc DGR . P B 3
C19 C 0.7661(13) 0.8718(6) 0.1635(4) 0.090(2) Uani 0.4 1 d D U P B 3
H19 H 0.664289 0.870423 0.129868 0.108 Uiso 0.4 1 calc R . P B 3
C20 C 0.7548(14) 0.9401(7) 0.2181(4) 0.091(3) Uani 0.4 1 d D U P B 3
H20 H 0.638310 0.988139 0.222599 0.110 Uiso 0.4 1 calc R . P B 3
C21 C 0.9046(11) 0.9412(4) 0.26578(16) 0.067(2) Uani 0.4 1 d D U P B 3
C22 C 1.0756(13) 0.8701(8) 0.2605(4) 0.0628(18) Uani 0.4 1 d D U P B 3
H22 H 1.178597 0.871233 0.293843 0.075 Uiso 0.4 1 calc R . P B 3
C23 C 1.0985(17) 0.8006(9) 0.2101(4) 0.0555(18) Uani 0.4 1 d D U P B 3
H23 H 1.212237 0.750385 0.205253 0.067 Uiso 0.4 1 calc R . P B 3
O1A O -0.01834(4) 0.07428(2) 0.15647(2) 0.050 Uiso 0.1 1 d D U P A 3
H1AA H 0.008167 0.062758 0.195449 0.060 Uiso 0.1 1 calc GR . P A 3
C11A C 0.43359(2) 0.27564(2) 0.08382(2) 0.050 Uiso 0.1 1 d D U P A 3
C19A C 0.45664(2) 0.23143(2) 0.14546(2) 0.050 Uiso 0.1 1 d DG U P A 3
H19A H 0.576772 0.247724 0.170808 0.060 Uiso 0.1 1 calc R . P A 3
C20A C 0.30393(2) 0.16339(2) 0.17001(2) 0.050 Uiso 0.1 1 d DG U P A 3
H20A H 0.319688 0.133183 0.212138 0.060 Uiso 0.1 1 calc R . P A 3
C21A C 0.12816(2) 0.13956(2) 0.13292(2) 0.050 Uiso 0.1 1 d DG U P A 3
C22A C 0.10510(2) 0.18376(2) 0.07128(2) 0.050 Uiso 0.1 1 d DG U P A 3
H22A H -0.015029 0.167468 0.045929 0.060 Uiso 0.1 1 calc R . P A 3
C23A C 0.25781(2) 0.25180(2) 0.04673(2) 0.050 Uiso 0.1 1 d DG U P A 3
H23A H 0.242055 0.282009 0.004598 0.060 Uiso 0.1 1 calc R . P A 3
C1A C 0.4545(2) 0.22043(15) 0.16104(7) 0.0972(5) Uani 0.1 1 d . . P C 2
H1A H 0.553541 0.204918 0.187980 0.117 Uiso 0.1 1 d R . P C 1
S1A S 0.2358(6) 0.2455(5) 0.05850(19) 0.1086(15) Uani 0.1 1 d . . P D 2

loop_
_atom_site_aniso_label
_atom_site_aniso_U_11
_atom_site_aniso_U_22
_atom_site_aniso_U_33
_atom_site_aniso_U_23
_atom_site_aniso_U_13
_atom_site_aniso_U_12
C1 0.065(2) 0.078(2) 0.0521(18) 0.0025(17) -0.0093(15) -0.0010(18)
C2 0.068(2) 0.081(2) 0.069(2) -0.0033(19) -0.0016(18) -0.009(2)
C3 0.067(2) 0.079(2) 0.073(2) 0.004(2) -0.0025(18) -0.0106(19)
C4 0.0572(18) 0.075(2) 0.0588(19) 0.0086(17) -0.0076(15) -0.0029(17)
C5 0.0597(18) 0.075(2) 0.0525(17) 0.0132(16) -0.0039(15) 0.0010(17)
C6 0.064(2) 0.071(2) 0.0510(17) 0.0114(16) -0.0029(15) 0.0052(17)
C7 0.080(2) 0.091(3) 0.062(2) 0.010(2) 0.0140(18) -0.006(2)
C8 0.086(3) 0.089(3) 0.065(2) 0.000(2) 0.013(2) -0.011(2)
C9 0.069(2) 0.077(2) 0.0501(17) 0.0048(17) -0.0020(16) 0.0007(18)
C10 0.065(2) 0.076(2) 0.0508(16) -0.0013(13) -0.0043(14) -0.0024(17)
C11 0.0706(12) 0.0801(13) 0.0543(11) -0.0078(10) -0.0014(10) -0.0056(11)
C15 0.066(2) 0.074(3) 0.059(2) 0.0114(19) -0.0018(18) -0.002(2)
C16 0.071(2) 0.171(4) 0.083(2) 0.047(3) -0.0066(18) -0.002(2)
C17 0.062(3) 0.136(5) 0.095(3) 0.008(3) 0.001(2) -0.017(3)
C18 0.103(3) 0.073(3) 0.083(3) 0.014(2) 0.024(3) -0.017(3)
N1 0.0599(16) 0.0687(17) 0.0568(15) 0.0056(14) -0.0055(13) -0.0030(14)
N2 0.0624(16) 0.0674(17) 0.0529(14) 0.0094(13) -0.0040(12) 0.0012(14)
S1 0.0962(10) 0.1119(11) 0.0807(8) 0.0376(8) -0.0172(7) -0.0243(8)
S2 0.073(2) 0.074(2) 0.0426(16) -0.0147(15) -0.0103(16) 0.0094(18)
C12 0.0706(13) 0.0804(13) 0.0546(12) -0.0076(11) -0.0014(11) -0.0055(12)
C13 0.0701(15) 0.0802(15) 0.0547(14) -0.0077(13) -0.0008(14) -0.0053(14)
C14 0.065(4) 0.066(6) 0.052(3) -0.007(3) 0.005(3) -0.006(4)
S2A 0.0813(13) 0.0643(13) 0.0680(13) -0.0136(11) 0.0051(12) -0.0005(12)
C14A 0.0808(14) 0.0649(13) 0.0674(13) -0.0133(11) 0.0055(12) -0.0010(12)
C12A 0.059(6) 0.072(4) 0.056(3) -0.013(3) 0.001(3) -0.002(4)
C13A 0.0807(16) 0.0652(15) 0.0669(15) -0.0137(13) 0.0057(14) -0.0010(14)
O1 0.078(4) 0.158(6) 0.120(4) -0.095(4) 0.013(3) -0.003(4)
C19 0.074(3) 0.099(5) 0.094(4) -0.040(3) -0.024(3) 0.004(3)
C20 0.063(4) 0.110(6) 0.099(3) -0.043(3) -0.008(3) 0.008(4)
C21 0.050(3) 0.074(4) 0.079(3) -0.039(3) 0.009(2) -0.010(3)
C22 0.054(3) 0.081(4) 0.054(3) -0.018(3) 0.012(2) -0.004(3)
C23 0.061(3) 0.064(4) 0.043(3) -0.005(2) 0.011(2) 0.002(3)
C1A 0.0962(10) 0.1119(11) 0.0807(8) 0.0376(8) -0.0172(7) -0.0243(8)
S1A 0.071(2) 0.171(4) 0.083(2) 0.047(3) -0.0066(18) -0.002(2)

loop_
_atom_type_symbol
_atom_type_description
_atom_type_scat_dispersion_real
_atom_type_scat_dispersion_imag
_atom_type_scat_source
C C 0.0033 0.0016 'International Tables Vol C Tables 4.2.6.8 and 6.1.1.4'
H H 0.0000 0.0000 'International Tables Vol C Tables 4.2.6.8 and 6.1.1.4'
N N 0.0061 0.0033 'International Tables Vol C Tables 4.2.6.8 and 6.1.1.4'
O O 0.0106 0.0060 'International Tables Vol C Tables 4.2.6.8 and 6.1.1.4'
S S 0.1246 0.1234 'International Tables Vol C Tables 4.2.6.8 and 6.1.1.4'

loop_
_geom_angle_atom_site_label_1
_geom_angle_atom_site_label_2
_geom_angle_atom_site_label_3
_geom_angle
_geom_angle_site_symmetry_1
_geom_angle_site_symmetry_3
C10 C1 C2 126.9(4) 3_765 .
N1 C1 C2 106.7(3) . .
N1 C1 C10 126.2(3) . 3_765
C1 C2 H2 125.7 . .
C3 C2 C1 108.5(4) . .
C3 C2 H2 125.7 . .
C2 C3 H3 125.9 . .
C2 C3 C4 108.1(4) . .
C4 C3 H3 125.9 . .
C5 C4 C3 127.6(3) . .
N1 C4 C3 106.8(3) . .
N1 C4 C5 125.6(3) . .
C4 C5 C6 125.1(2) . .
C4 C5 C15 116.5(2) . .
C4 C5 C11A 114.19(15) . .
C6 C5 C15 118.4(2) . .
C6 C5 C11A 120.72(14) . .
C5 C6 C7 122.9(3) . .
N2 C6 C5 126.5(3) . .
N2 C6 C7 110.6(3) . .
C6 C7 H7 126.4 . .
C8 C7 C6 107.2(4) . .
C8 C7 H7 126.4 . .
C7 C8 H8 126.9 . .
C7 C8 C9 106.2(4) . .
C9 C8 H8 126.9 . .
C10 C9 C8 123.6(4) . .
N2 C9 C8 110.3(3) . .
N2 C9 C10 126.0(3) . .
C1 C10 C11 116.4(3) 3_765 .
C9 C10 C1 126.0(3) . 3_765
C9 C10 C11 117.6(3) . .
C10 C11 S2 125.1(3) . .
C10 C11 S2A 122.7(3) . .
C12 C11 C10 131.4(6) . .
C12 C11 S2 103.5(6) . .
C12A C11 C10 134.3(6) . .
C12A C11 S2A 102.9(6) . .
C19 C11 C10 118.4(5) . .
C19 C11 C23 131.5(6) . .
C23 C11 C10 109.5(5) . .
C5 C15 S1 123.49(19) . .
C16 C15 C5 129.4(3) . .
C16 C15 S1 107.09(17) . .
C15 C16 H16 124.8 . .
C17 C16 C15 110.5(3) . .
C17 C16 H16 124.8 . .
C16 C17 H17 122.1 . .
C18 C17 C16 115.8(4) . .
C18 C17 H17 122.1 . .
C17 C18 H18 123.7 . .
C17 C18 S1 112.5(4) . .
S1 C18 H18 123.7 . .
C1 N1 H1 125.1 . .
C4 N1 C1 109.8(3) . .
C4 N1 H1 125.1 . .
C6 N2 C9 105.7(3) . .
C15 S1 H1A 134.8 . .
C18 S1 C15 93.98(19) . .
C18 S1 H1A 128.1 . .
C14 S2 C11 95.0(6) . .
C11 C12 H12 119.7 . .
C11 C12 C13 120.7(11) . .
C13 C12 H12 119.7 . .
C12 C13 H13 126.6 . .
C14 C13 C12 106.8(13) . .
C14 C13 H13 126.6 . .
S2 C14 H14 123.0 . .
C13 C14 S2 114.0(12) . .
C13 C14 H14 123.0 . .
C14A S2A C11 91.6(5) . .
S2A C14A H14A 122.2 . .
C13A C14A S2A 115.6(12) . .
C13A C14A H14A 122.2 . .
C11 C12A H12A 119.6 . .
C11 C12A C13A 120.8(11) . .
C13A C12A H12A 119.6 . .
C14A C13A C12A 109.2(14) . .
C14A C13A H13A 125.4 . .
C12A C13A H13A 125.4 . .
C21 O1 H1B 109.5 . .
C11 C19 H19 123.9 . .
C11 C19 C20 112.2(8) . .
C20 C19 H19 123.9 . .
C19 C20 H20 118.6 . .
C21 C20 C19 122.8(8) . .
C21 C20 H20 118.6 . .
O1 C21 C20 118.9(7) . .
O1 C21 C22 121.5(7) . .
C20 C21 C22 119.6(6) . .
C21 C22 H22 119.1 . .
C23 C22 C21 121.8(9) . .
C23 C22 H22 119.1 . .
C11 C23 H23 123.9 . .
C22 C23 C11 112.2(9) . .
C22 C23 H23 123.9 . .
C21A O1A H1AA 109.5 . .
C19A C11A C5 120.0 . .
C19A C11A C23A 120.0 . .
C23A C11A C5 120.0 . .
C11A C19A H19A 120.0 . .
C11A C19A C20A 120.0 . .
C20A C19A H19A 120.0 . .
C19A C20A H20A 120.0 . .
C19A C20A C21A 120.0 . .
C21A C20A H20A 120.0 . .
O1A C21A C20A 120.0 . .
O1A C21A C22A 120.0 . .
C22A C21A C20A 120.0 . .
C21A C22A H22A 120.0 . .
C21A C22A C23A 120.0 . .
C23A C22A H22A 120.0 . .
C11A C23A H23A 120.0 . .
C22A C23A C11A 120.0 . .
C22A C23A H23A 120.0 . .

loop_
_geom_bond_atom_site_label_1
_geom_bond_atom_site_label_2
_geom_bond_distance
_geom_bond_site_symmetry_2
C1 C2 1.414(5) .
C1 C10 1.400(5) 3_765
C1 N1 1.375(5) .
C2 H2 0.9500 .
C2 C3 1.360(5) .
C3 H3 0.9500 .
C3 C4 1.418(5) .
C4 C5 1.404(4) .
C4 N1 1.375(4) .
C5 C6 1.410(4) .
C5 C15 1.4713(10) .
C5 C11A 1.4706 .
C6 C7 1.447(5) .
C6 N2 1.361(4) .
C7 H7 0.9500 .
C7 C8 1.347(6) .
C8 H8 0.9500 .
C8 C9 1.454(5) .
C9 C10 1.397(5) .
C9 N2 1.375(5) .
C10 C11 1.485(5) .
C11 S2 1.733(4) .
C11 C12 1.374(12) .
C11 S2A 1.872(5) .
C11 C12A 1.394(11) .
C11 C19 1.288(9) .
C11 C23 1.441(11) .
C15 C16 1.451(5) .
C15 S1 1.709(3) .
C16 H16 0.9500 .
C16 C17 1.410(6) .
C17 H17 0.9500 .
C17 C18 1.270(7) .
C18 H18 0.9500 .
C18 S1 1.683(5) .
N1 H1 0.8800 .
S1 H1A 0.8599 .
S2 C14 1.687(13) .
C12 H12 0.9500 .
C12 C13 1.431(14) .
C13 H13 0.9500 .
C13 C14 1.343(15) .
C14 H14 0.9500 .
S2A C14A 1.713(12) .
C14A H14A 0.9500 .
C14A C13A 1.359(15) .
C12A H12A 0.9500 .
C12A C13A 1.411(15) .
C13A H13A 0.9500 .
O1 H1B 0.8400 .
O1 C21 1.3339(11) .
C19 H19 0.9500 .
C19 C20 1.385(11) .
C20 H20 0.9500 .
C20 C21 1.371(10) .
C21 C22 1.393(10) .
C22 H22 0.9500 .
C22 C23 1.332(10) .
C23 H23 0.9500 .
O1A H1AA 0.8400 .
O1A C21A 1.3335 .
C11A C19A 1.3900 .
C11A C23A 1.3900 .
C19A H19A 0.9500 .
C19A C20A 1.3900 .
C20A H20A 0.9500 .
C20A C21A 1.3900 .
C21A C22A 1.3900 .
C22A H22A 0.9500 .
C22A C23A 1.3900 .
C23A H23A 0.9500 .

loop_
_geom_torsion_atom_site_label_1
_geom_torsion_atom_site_label_2
_geom_torsion_atom_site_label_3
_geom_torsion_atom_site_label_4
_geom_torsion
_geom_torsion_site_symmetry_1
_geom_torsion_site_symmetry_4
C1 C2 C3 C4 1.1(4) . .
C1 C10 C11 S2 -71.5(4) 3_765 .
C1 C10 C11 C12 110.9(5) 3_765 .
C1 C10 C11 S2A 98.8(4) 3_765 .
C1 C10 C11 C12A -83.5(6) 3_765 .
C1 C10 C11 C19 120.3(4) 3_765 .
C1 C10 C11 C23 -67.9(5) 3_765 .
C2 C1 N1 C4 1.6(4) . .
C2 C3 C4 C5 -178.7(3) . .
C2 C3 C4 N1 -0.1(4) . .
C3 C4 C5 C6 177.3(3) . .
C3 C4 C5 C15 -2.1(4) . .
C3 C4 C5 C11A -2.5(4) . .
C3 C4 N1 C1 -1.0(4) . .
C4 C5 C6 C7 173.2(3) . .
C4 C5 C6 N2 -8.0(4) . .
C4 C5 C15 C16 -64.6(5) . .
C4 C5 C15 S1 114.2(3) . .
C4 C5 C11A C19A 116.52(15) . .
C4 C5 C11A C23A -63.48(15) . .
C5 C4 N1 C1 177.6(3) . .
C5 C6 C7 C8 178.4(3) . .
C5 C6 N2 C9 -178.3(3) . .
C5 C15 C16 C17 180.0(4) . .
C5 C15 S1 C18 -178.0(3) . .
C5 C11A C19A C20A 180.0 . .
C5 C11A C23A C22A 180.0 . .
C6 C5 C15 C16 116.0(4) . .
C6 C5 C15 S1 -65.2(3) . .
C6 C5 C11A C19A -63.30(15) . .
C6 C5 C11A C23A 116.70(15) . .
C6 C7 C8 C9 0.3(4) . .
C7 C6 N2 C9 0.7(4) . .
C7 C8 C9 C10 -178.3(4) . .
C7 C8 C9 N2 0.1(4) . .
C8 C9 C10 C1 -176.6(4) . 3_765
C8 C9 C10 C11 3.7(5) . .
C8 C9 N2 C6 -0.5(4) . .
C9 C10 C11 S2 108.2(4) . .
C9 C10 C11 C12 -69.4(6) . .
C9 C10 C11 S2A -81.5(4) . .
C9 C10 C11 C12A 96.3(6) . .
C9 C10 C11 C19 -59.9(5) . .
C9 C10 C11 C23 111.9(5) . .
C10 C1 C2 C3 174.0(4) 3_765 .
C10 C1 N1 C4 -174.1(3) 3_765 .
C10 C9 N2 C6 177.9(3) . .
C10 C11 S2 C14 -178.1(5) . .
C10 C11 C12 C13 178.3(6) . .
C10 C11 S2A C14A 178.4(5) . .
C10 C11 C12A C13A -177.9(6) . .
C10 C11 C19 C20 170.4(3) . .
C10 C11 C23 C22 -171.7(6) . .
C11 S2 C14 C13 -0.4(6) . .
C11 C12 C13 C14 -0.6(7) . .
C11 S2A C14A C13A -0.2(6) . .
C11 C12A C13A C14A -0.3(7) . .
C11 C19 C20 C21 0.5(4) . .
C15 C5 C6 C7 -7.5(4) . .
C15 C5 C6 N2 171.4(3) . .
C15 C16 C17 C18 -3.5(7) . .
C16 C15 S1 C18 1.0(4) . .
C16 C17 C18 S1 4.3(7) . .
C17 C18 S1 C15 -3.0(5) . .
N1 C1 C2 C3 -1.7(4) . .
N1 C4 C5 C6 -1.0(4) . .
N1 C4 C5 C15 179.6(3) . .
N1 C4 C5 C11A 179.2(2) . .
N2 C6 C7 C8 -0.6(4) . .
N2 C9 C10 C1 5.2(6) . 3_765
N2 C9 C10 C11 -174.5(3) . .
S1 C15 C16 C17 1.0(5) . .
S2 C11 C12 C13 0.3(4) . .
C12 C11 S2 C14 0.0(3) . .
C12 C13 C14 S2 0.6(8) . .
S2A C11 C12A C13A 0.1(4) . .
S2A C14A C13A C12A 0.3(8) . .
C12A C11 S2A C14A 0.0(3) . .
O1 C21 C22 C23 178.3(7) . .
C19 C11 C23 C22 -1.4(9) . .
C19 C20 C21 O1 -179.1(4) . .
C19 C20 C21 C22 -0.9(8) . .
C20 C21 C22 C23 0.1(11) . .
C21 C22 C23 C11 0.8(11) . .
C23 C11 C19 C20 0.7(5) . .
O1A C21A C22A C23A 180.0 . .
C11A C5 C6 C7 -7.0(4) . .
C11A C5 C6 N2 171.8(2) . .
C11A C19A C20A C21A 0.0 . .
C19A C11A C23A C22A 0.0 . .
C19A C20A C21A O1A 180.0 . .
C19A C20A C21A C22A 0.0 . .
C20A C21A C22A C23A 0.0 . .
C21A C22A C23A C11A 0.0 . .
C23A C11A C19A C20A 0.0 . .
